data_1571461
loop_
_publ_author_name
'Hurtado-Gallego, Juan'
'van der Poel, Sebastiaan'
'Blaschke, Matthias'
'Gallego, Almudena'
'Hsu, Chunwei'
'L&#xf3;pez-Nebreda, Rub&#xe9;n'
'Mayor, Marcel'
'Pauly, Fabian'
'Agra&#xef;t, Nicol&#xe1;s'
'van der Zant, Herre S. J.'

_publ_section_title
;
 Benchmarking break-junction techniques: electric and thermoelectric
 characterization of naphthalenophanes.
;
_journal_issue 22
_journal_name_full Nanoscale
_journal_page_first 10751
_journal_page_last 10759
_journal_paper_doi 10.1039/d4nr00704b
_journal_volume 16
_journal_year 2024
_chemical_formula_moiety 'C28 H24 O2 S2'
_chemical_formula_sum 'C28 H24 O2 S2'
_chemical_formula_weight 456.59
_space_group_crystal_system monoclinic
_space_group_IT_number 14
_space_group_name_Hall '-P 2yn'
_space_group_name_H-M_alt 'P 1 21/n 1'
_atom_sites_solution_hydrogens geom
_atom_sites_solution_primary dual
_audit_creation_date 2020-10-10
_audit_creation_method
;
Olex2 1.3
(compiled 2020.07.31 svn.rc2a77460 for OlexSys, GUI svn.r6145)
;
_audit_update_record
;
2023-06-04 deposited with the CCDC.	2024-04-15 downloaded from the CCDC.
;
_cell_angle_alpha 90
_cell_angle_beta 90.901(4)
_cell_angle_gamma 90
_cell_formula_units_Z 4
_cell_length_a 10.9064(5)
_cell_length_b 18.3923(11)
_cell_length_c 10.9552(5)
_cell_measurement_reflns_used 78527
_cell_measurement_temperature 150
_cell_measurement_theta_max 59.29
_cell_measurement_theta_min 3.51
_cell_volume 2197.27(19)
_computing_cell_refinement 'X-Area Recipe 1.34.0.0 (STOE, 2019)'
_computing_data_collection 'X-Area Pilatus3_SV 1.31.154.0 (STOE, 2019)'
_computing_data_reduction
;
X-Area Integrate 1.77.0.0 (STOE, 2019)
X-Area LANA 1.77.1.0 (STOE, 2019)
X-Area X-Red32 1.65.0.0 (STOE, 2018)
;
_computing_molecular_graphics 'Olex2 1.3 (Dolomanov et al., 2009)'
_computing_publication_material 'Olex2 1.3 (Dolomanov et al., 2009)'
_computing_structure_refinement 'SHELXL 2018/3 (Sheldrick, 2015)'
_computing_structure_solution 'SHELXT 2018/2 (Sheldrick, 2018)'
_diffrn_ambient_temperature 150
_diffrn_detector Pilatus300K
_diffrn_detector_area_resol_mean 5.81
_diffrn_detector_type 'DECTRIS PILATUS 300K'
_diffrn_measured_fraction_theta_full 0.999
_diffrn_measured_fraction_theta_max 0.950
_diffrn_measurement_device 'Eulerian 4-circle diffractometer'
_diffrn_measurement_device_type 'STOE STADIVARI'
_diffrn_measurement_method 'rotation method, \w scans'
_diffrn_radiation_collimation '1.2 0.6 mm diameter'
_diffrn_radiation_monochromator 'Graded multilayer mirror'
_diffrn_radiation_polarisn_norm 0
_diffrn_radiation_probe x-ray
_diffrn_radiation_type GaK\a
_diffrn_radiation_wavelength 1.34143
_diffrn_reflns_av_R_equivalents 0.0724
_diffrn_reflns_av_unetI/netI 0.0347
_diffrn_reflns_Laue_measured_fraction_full 0.999
_diffrn_reflns_Laue_measured_fraction_max 0.950
_diffrn_reflns_limit_h_max 13
_diffrn_reflns_limit_h_min -12
_diffrn_reflns_limit_k_max 23
_diffrn_reflns_limit_k_min -22
_diffrn_reflns_limit_l_max 9
_diffrn_reflns_limit_l_min -13
_diffrn_reflns_number 35054
_diffrn_reflns_point_group_measured_fraction_full 0.999
_diffrn_reflns_point_group_measured_fraction_max 0.950
_diffrn_reflns_theta_full 53.597
_diffrn_reflns_theta_max 59.431
_diffrn_reflns_theta_min 4.087
_diffrn_source 'Metaljet D2'
_diffrn_source_current 3.570
_diffrn_source_power 0.250
_diffrn_source_voltage 70
_exptl_absorpt_coefficient_mu 1.548
_exptl_absorpt_correction_T_max 0.4775
_exptl_absorpt_correction_T_min 0.037
_exptl_absorpt_correction_type multi-scan
_exptl_absorpt_process_details
;
STOE X-Red32, absorption correction by Gaussian integration, analogous to
P. Coppens in: F. R. Ahmed (Editor), "Crystallographic Computing", Munksgaard,
Copenhagen (1970), 255 - 270. Afterwards scaling of reflection intensities was
performed within STOE LANA. J. Koziskova, F. Hahn, J. Richter, J. Kozisek, Acta
Chimica Slovaca, vol. 9, no. 2, 2016, pp. 136 - 140.
Finally a spherical absorption correction was done within STOE LANA.
;
_exptl_crystal_colour colourless
_exptl_crystal_colour_primary colourless
_exptl_crystal_density_diffrn 1.380
_exptl_crystal_description plate
_exptl_crystal_F_000 960
_exptl_crystal_size_max 0.18
_exptl_crystal_size_mid 0.13
_exptl_crystal_size_min 0.05
_refine_diff_density_max 0.830
_refine_diff_density_min -0.281
_refine_diff_density_rms 0.096
_refine_ls_extinction_method none
_refine_ls_goodness_of_fit_ref 1.030
_refine_ls_hydrogen_treatment constr
_refine_ls_matrix_type full
_refine_ls_number_parameters 291
_refine_ls_number_reflns 4619
_refine_ls_number_restraints 0
_refine_ls_restrained_S_all 1.030
_refine_ls_R_factor_all 0.1056
_refine_ls_R_factor_gt 0.0813
_refine_ls_shift/su_max 0.000
_refine_ls_shift/su_mean 0.000
_refine_ls_structure_factor_coef Fsqd
_refine_ls_weighting_details 'w=1/[\s^2^(Fo^2^)+(0.1791P)^2^] where P=(Fo^2^+2Fc^2^)/3'
_refine_ls_weighting_scheme calc
_refine_ls_wR_factor_gt 0.2333
_refine_ls_wR_factor_ref 0.2574
_reflns_Friedel_coverage 0.000
_reflns_number_gt 2869
_reflns_number_total 4619
_reflns_threshold_expression 'I > 2\s(I)'
_cod_data_source_file d4nr00704b2.cif
_cod_data_source_block ag252_3_150k
_cod_depositor_comments 'Adding full bibliography for 1571461.cif.'
_cod_database_code 1571461
_shelx_shelxl_version_number 2018/3
_shelx_space_group_comment
;
The symmetry employed for this shelxl refinement is uniquely defined
by the following loop, which should always be used as a source of
symmetry information in preference to the above space-group names.
They are only intended as comments.
;
_shelx_estimated_absorpt_t_max 0.927
_shelx_estimated_absorpt_t_min 0.768
_olex2_refinement_description
;
1. Fixed Uiso
 At 1.2 times of:
  All C(H) groups, All C(H,H) groups
 At 1.5 times of:
  All C(H,H,H) groups
2.a Secondary CH2 refined with riding coordinates:
 C11(H11A,H11B), C19(H19A,H19B), C20(H20A,H20B), C12(H12A,H12B)
2.b Aromatic/amide H refined with riding coordinates:
 C6(H6), C17(H17), C5(H5), C2(H2), C10(H10), C21(H21), C23(H23), C18(H18),
 C9(H9), C24(H24)
2.c Idealised Me refined as rotating group:
 C28(H28A,H28B,H28C), C26(H26A,H26B,H26C)
;
_olex2_date_sample_completion 2020-10-12
_olex2_date_sample_submission 2020-10-09
_olex2_diffrn_ambient_temperature_device 'Oxford Cryosystems'
_olex2_exptl_crystal_mounting_method 'The crystal was mounted on a mylar loop in perfluoroether oil'
_olex2_submission_original_sample_id AG252_3_150K
_olex2_submission_special_instructions 'No special instructions were received'

loop_
_space_group_symop_operation_xyz
'x, y, z'
'-x+1/2, y+1/2, -z+1/2'
'-x, -y, -z'
'x-1/2, -y-1/2, z-1/2'

loop_
_atom_site_label
_atom_site_type_symbol
_atom_site_fract_x
_atom_site_fract_y
_atom_site_fract_z
_atom_site_U_iso_or_equiv
_atom_site_adp_type
_atom_site_occupancy
_atom_site_site_symmetry_order
_atom_site_calc_flag
_atom_site_refinement_flags_posn
_atom_site_refinement_flags_adp
_atom_site_refinement_flags_occupancy
_atom_site_disorder_assembly
_atom_site_disorder_group
S1 S 0.36043(7) 0.47071(4) 0.25070(9) 0.0672(3) Uani 1 1 d . . . . .
S2 S 0.64081(7) 1.02858(4) 0.25169(9) 0.0688(3) Uani 1 1 d . . . . .
O2 O 0.4222(2) 0.98175(14) 0.1795(3) 0.0865(8) Uani 1 1 d . . . . .
O1 O 0.5762(2) 0.51865(14) 0.1789(3) 0.0834(8) Uani 1 1 d . . . . .
C4 C 0.3759(2) 0.75396(16) 0.2661(3) 0.0546(7) Uani 1 1 d . . . . .
C15 C 0.6351(2) 0.81344(15) 0.3380(3) 0.0537(7) Uani 1 1 d . . . . .
C8 C 0.3670(2) 0.68608(15) 0.4608(3) 0.0548(7) Uani 1 1 d . . . . .
C6 C 0.3519(2) 0.81603(16) 0.4586(3) 0.0574(8) Uani 1 1 d . . . . .
H6 H 0.334561 0.860098 0.500102 0.069 Uiso 1 1 calc R U . . .
C3 C 0.3677(2) 0.68627(15) 0.3309(3) 0.0544(7) Uani 1 1 d . . . . .
C13 C 0.6264(2) 0.74705(16) 0.5334(3) 0.0566(7) Uani 1 1 d . . . . .
C17 C 0.6494(2) 0.68323(16) 0.3426(3) 0.0592(8) Uani 1 1 d . . . . .
H17 H 0.665027 0.638588 0.302111 0.071 Uiso 1 1 calc R U . . .
C14 C 0.6341(2) 0.81427(15) 0.4661(3) 0.0543(7) Uani 1 1 d . . . . .
C16 C 0.6283(2) 0.74510(16) 0.2731(3) 0.0552(7) Uani 1 1 d . . . . .
C5 C 0.3540(2) 0.81616(16) 0.3320(3) 0.0595(8) Uani 1 1 d . . . . .
H5 H 0.339883 0.860507 0.289634 0.071 Uiso 1 1 calc R U . . .
C7 C 0.3744(2) 0.75358(16) 0.5266(3) 0.0575(8) Uani 1 1 d . . . . .
C2 C 0.3669(2) 0.61924(17) 0.2675(3) 0.0550(7) Uani 1 1 d . . . . .
H2 H 0.366627 0.618742 0.180774 0.066 Uiso 1 1 calc R U . . .
C10 C 0.3664(3) 0.55356(17) 0.4585(3) 0.0615(8) Uani 1 1 d . . . . .
H10 H 0.365521 0.508561 0.501070 0.074 Uiso 1 1 calc R U . . .
C21 C 0.6359(2) 0.88037(17) 0.2720(3) 0.0557(7) Uani 1 1 d . . . . .
H21 H 0.637157 0.880034 0.185339 0.067 Uiso 1 1 calc R U . . .
C23 C 0.6339(3) 0.94645(17) 0.4613(3) 0.0613(8) Uani 1 1 d . . . . .
H23 H 0.633750 0.991696 0.503115 0.074 Uiso 1 1 calc R U . . .
C22 C 0.6350(3) 0.94556(16) 0.3344(3) 0.0601(8) Uani 1 1 d . . . . .
C1 C 0.3666(3) 0.55407(16) 0.3319(3) 0.0599(8) Uani 1 1 d . . . . .
C18 C 0.6485(3) 0.68421(16) 0.4698(3) 0.0587(8) Uani 1 1 d . . . . .
H18 H 0.663624 0.640409 0.513481 0.070 Uiso 1 1 calc R U . . .
C9 C 0.3675(2) 0.61816(16) 0.5232(3) 0.0574(7) Uani 1 1 d . . . . .
H9 H 0.368479 0.617197 0.609931 0.069 Uiso 1 1 calc R U . . .
C11 C 0.4283(3) 0.75852(18) 0.6538(3) 0.0633(8) Uani 1 1 d . . . . .
H11A H 0.386564 0.723039 0.706905 0.076 Uiso 1 1 calc R U . . .
H11B H 0.412991 0.807743 0.686811 0.076 Uiso 1 1 calc R U . . .
C19 C 0.5723(3) 0.73995(17) 0.1459(3) 0.0615(8) Uani 1 1 d . . . . .
H19A H 0.584058 0.689998 0.114581 0.074 Uiso 1 1 calc R U . . .
H19B H 0.616206 0.773652 0.091353 0.074 Uiso 1 1 calc R U . . .
C24 C 0.6330(2) 0.88259(16) 0.5273(3) 0.0572(7) Uani 1 1 d . . . . .
H24 H 0.631771 0.884184 0.613967 0.069 Uiso 1 1 calc R U . . .
C20 C 0.4333(3) 0.75851(17) 0.1415(3) 0.0611(8) Uani 1 1 d . . . . .
H20A H 0.422102 0.808261 0.108648 0.073 Uiso 1 1 calc R U . . .
H20B H 0.390630 0.724344 0.085341 0.073 Uiso 1 1 calc R U . . .
C12 C 0.5697(3) 0.74316(18) 0.6576(3) 0.0612(8) Uani 1 1 d . . . . .
H12A H 0.610315 0.779065 0.712060 0.073 Uiso 1 1 calc R U . . .
H12B H 0.584290 0.694213 0.692525 0.073 Uiso 1 1 calc R U . . .
C25 C 0.5033(3) 0.46934(18) 0.1740(3) 0.0649(8) Uani 1 1 d . . . . .
C27 C 0.4957(3) 1.03010(17) 0.1745(3) 0.0655(8) Uani 1 1 d . . . . .
C28 C 0.4778(4) 1.0967(2) 0.0981(3) 0.0759(9) Uani 1 1 d . . . . .
H28A H 0.542200 1.132142 0.118007 0.114 Uiso 1 1 calc R U . . .
H28B H 0.397402 1.118008 0.114535 0.114 Uiso 1 1 calc R U . . .
H28C H 0.482184 1.083652 0.011507 0.114 Uiso 1 1 calc R U . . .
C26 C 0.5198(4) 0.4027(2) 0.0978(3) 0.0767(10) Uani 1 1 d . . . . .
H26A H 0.460036 0.365746 0.121690 0.115 Uiso 1 1 calc R U . . .
H26B H 0.602992 0.383671 0.110369 0.115 Uiso 1 1 calc R U . . .
H26C H 0.507183 0.414970 0.011491 0.115 Uiso 1 1 calc R U . . .

loop_
_atom_site_aniso_label
_atom_site_aniso_U_11
_atom_site_aniso_U_22
_atom_site_aniso_U_33
_atom_site_aniso_U_23
_atom_site_aniso_U_13
_atom_site_aniso_U_12
S1 0.0673(5) 0.0391(5) 0.0953(7) -0.0074(3) 0.0050(4) -0.0082(3)
S2 0.0673(5) 0.0397(5) 0.0990(7) 0.0087(4) -0.0092(4) -0.0079(3)
O2 0.0669(14) 0.0639(17) 0.128(2) 0.0200(14) -0.0153(13) -0.0089(11)
O1 0.0681(14) 0.0564(15) 0.126(2) -0.0148(13) 0.0056(14) -0.0063(11)
C4 0.0417(13) 0.0413(16) 0.080(2) 0.0033(13) -0.0089(12) -0.0004(10)
C15 0.0426(13) 0.0378(15) 0.081(2) 0.0000(13) -0.0023(12) -0.0021(10)
C8 0.0411(13) 0.0383(15) 0.085(2) -0.0038(13) 0.0005(12) -0.0007(10)
C6 0.0450(14) 0.0367(15) 0.091(2) -0.0054(14) 0.0044(13) 0.0012(10)
C3 0.0423(13) 0.0403(16) 0.081(2) 0.0007(13) -0.0023(12) -0.0016(10)
C13 0.0467(14) 0.0418(16) 0.081(2) 0.0029(13) -0.0076(13) 0.0008(11)
C17 0.0408(13) 0.0365(15) 0.100(3) -0.0065(14) 0.0046(13) 0.0013(10)
C14 0.0417(13) 0.0392(15) 0.082(2) 0.0017(13) -0.0020(12) -0.0026(10)
C16 0.0442(13) 0.0394(16) 0.082(2) -0.0028(13) 0.0030(13) -0.0018(10)
C5 0.0438(14) 0.0390(16) 0.096(2) 0.0058(14) -0.0049(14) 0.0023(11)
C7 0.0447(14) 0.0448(17) 0.083(2) -0.0042(14) 0.0038(13) -0.0007(11)
C2 0.0482(14) 0.0444(17) 0.0722(19) 0.0008(13) -0.0026(12) -0.0043(11)
C10 0.0574(16) 0.0391(16) 0.088(2) 0.0036(14) -0.0022(14) -0.0019(12)
C21 0.0481(14) 0.0443(17) 0.074(2) 0.0013(13) -0.0022(12) -0.0014(11)
C23 0.0567(16) 0.0387(16) 0.089(2) -0.0045(14) -0.0032(14) -0.0016(12)
C22 0.0502(14) 0.0379(16) 0.092(2) 0.0034(15) -0.0038(14) -0.0039(11)
C1 0.0534(15) 0.0356(15) 0.091(2) -0.0040(14) 0.0000(14) -0.0030(11)
C18 0.0463(14) 0.0415(16) 0.088(2) 0.0042(14) -0.0027(14) 0.0033(11)
C9 0.0520(15) 0.0437(16) 0.076(2) 0.0048(13) 0.0026(13) -0.0006(11)
C11 0.0615(17) 0.0488(18) 0.080(2) -0.0055(15) 0.0080(15) -0.0051(13)
C19 0.0609(17) 0.0444(17) 0.079(2) -0.0061(14) 0.0050(14) -0.0047(13)
C24 0.0516(14) 0.0447(17) 0.075(2) -0.0044(13) -0.0034(13) -0.0023(11)
C20 0.0604(16) 0.0463(17) 0.076(2) 0.0043(14) -0.0039(14) -0.0026(13)
C12 0.0600(16) 0.0494(18) 0.074(2) 0.0061(14) -0.0051(14) -0.0027(12)
C25 0.0678(18) 0.0507(19) 0.076(2) 0.0007(15) -0.0079(15) -0.0013(14)
C27 0.0692(19) 0.0494(19) 0.078(2) 0.0011(15) 0.0010(16) 0.0013(14)
C28 0.091(2) 0.052(2) 0.084(3) 0.0033(17) -0.0069(18) 0.0009(16)
C26 0.096(2) 0.052(2) 0.082(2) -0.0039(17) -0.0035(19) 0.0013(17)

loop_
_atom_type_symbol
_atom_type_description
_atom_type_scat_dispersion_real
_atom_type_scat_dispersion_imag
_atom_type_scat_source
C C 0.0148 0.0070 'International Tables Vol C Tables 4.2.6.8 and 6.1.1.4'
H H 0.0000 0.0000 'International Tables Vol C Tables 4.2.6.8 and 6.1.1.4'
O O 0.0412 0.0250 'International Tables Vol C Tables 4.2.6.8 and 6.1.1.4'
S S 0.2924 0.4248 'International Tables Vol C Tables 4.2.6.8 and 6.1.1.4'

loop_
_exptl_crystal_face_index_h
_exptl_crystal_face_index_k
_exptl_crystal_face_index_l
_exptl_crystal_face_perp_dist
-3 4 6 0.7847
17 -20 -30 0.7340
9 30 4 0.6240
-10 -30 -3 0.6288
30 1 0 0.4039
-30 -1 1 0.3898

loop_
_geom_angle_atom_site_label_1
_geom_angle_atom_site_label_2
_geom_angle_atom_site_label_3
_geom_angle
_geom_angle_site_symmetry_1
_geom_angle_site_symmetry_3
_geom_angle_publ_flag
C1 S1 C25 102.84(15) . . ?
C22 S2 C27 102.50(15) . . ?
C3 C4 C20 121.6(3) . . ?
C5 C4 C3 116.7(3) . . ?
C5 C4 C20 120.3(3) . . ?
C14 C15 C16 120.0(3) . . ?
C14 C15 C21 119.8(3) . . ?
C21 C15 C16 120.2(3) . . ?
C3 C8 C7 119.9(3) . . ?
C3 C8 C9 118.8(3) . . ?
C9 C8 C7 121.2(3) . . ?
C5 C6 H6 118.9 . . ?
C5 C6 C7 122.1(3) . . ?
C7 C6 H6 118.9 . . ?
C8 C3 C4 119.8(3) . . ?
C2 C3 C4 120.8(3) . . ?
C2 C3 C8 119.2(3) . . ?
C14 C13 C12 122.1(3) . . ?
C18 C13 C14 116.7(3) . . ?
C18 C13 C12 119.8(3) . . ?
C16 C17 H17 118.8 . . ?
C16 C17 C18 122.3(3) . . ?
C18 C17 H17 118.8 . . ?
C15 C14 C13 120.2(3) . . ?
C15 C14 C24 118.7(3) . . ?
C24 C14 C13 121.0(3) . . ?
C15 C16 C19 121.5(3) . . ?
C17 C16 C15 115.9(3) . . ?
C17 C16 C19 121.0(3) . . ?
C4 C5 C6 121.9(3) . . ?
C4 C5 H5 119.0 . . ?
C6 C5 H5 119.0 . . ?
C8 C7 C11 122.2(3) . . ?
C6 C7 C8 116.0(3) . . ?
C6 C7 C11 120.6(3) . . ?
C3 C2 H2 119.9 . . ?
C1 C2 C3 120.1(3) . . ?
C1 C2 H2 119.9 . . ?
C1 C10 H10 119.8 . . ?
C9 C10 H10 119.8 . . ?
C9 C10 C1 120.4(3) . . ?
C15 C21 H21 120.0 . . ?
C22 C21 C15 119.9(3) . . ?
C22 C21 H21 120.0 . . ?
C22 C23 H23 119.5 . . ?
C24 C23 H23 119.5 . . ?
C24 C23 C22 121.0(3) . . ?
C21 C22 S2 119.6(3) . . ?
C21 C22 C23 120.3(3) . . ?
C23 C22 S2 120.0(2) . . ?
C2 C1 S1 119.4(3) . . ?
C10 C1 S1 119.7(2) . . ?
C10 C1 C2 120.9(3) . . ?
C13 C18 C17 121.5(3) . . ?
C13 C18 H18 119.3 . . ?
C17 C18 H18 119.3 . . ?
C8 C9 H9 119.8 . . ?
C10 C9 C8 120.5(3) . . ?
C10 C9 H9 119.8 . . ?
C7 C11 H11A 109.1 . . ?
C7 C11 H11B 109.1 . . ?
C7 C11 C12 112.5(3) . . ?
H11A C11 H11B 107.8 . . ?
C12 C11 H11A 109.1 . . ?
C12 C11 H11B 109.1 . . ?
C16 C19 H19A 108.9 . . ?
C16 C19 H19B 108.9 . . ?
C16 C19 C20 113.2(3) . . ?
H19A C19 H19B 107.7 . . ?
C20 C19 H19A 108.9 . . ?
C20 C19 H19B 108.9 . . ?
C14 C24 H24 119.9 . . ?
C23 C24 C14 120.3(3) . . ?
C23 C24 H24 119.9 . . ?
C4 C20 C19 112.1(3) . . ?
C4 C20 H20A 109.2 . . ?
C4 C20 H20B 109.2 . . ?
C19 C20 H20A 109.2 . . ?
C19 C20 H20B 109.2 . . ?
H20A C20 H20B 107.9 . . ?
C13 C12 C11 112.7(3) . . ?
C13 C12 H12A 109.1 . . ?
C13 C12 H12B 109.1 . . ?
C11 C12 H12A 109.1 . . ?
C11 C12 H12B 109.1 . . ?
H12A C12 H12B 107.8 . . ?
O1 C25 S1 123.3(3) . . ?
O1 C25 C26 123.8(3) . . ?
C26 C25 S1 112.8(2) . . ?
O2 C27 S2 123.8(3) . . ?
O2 C27 C28 123.5(3) . . ?
C28 C27 S2 112.7(2) . . ?
C27 C28 H28A 109.5 . . ?
C27 C28 H28B 109.5 . . ?
C27 C28 H28C 109.5 . . ?
H28A C28 H28B 109.5 . . ?
H28A C28 H28C 109.5 . . ?
H28B C28 H28C 109.5 . . ?
C25 C26 H26A 109.5 . . ?
C25 C26 H26B 109.5 . . ?
C25 C26 H26C 109.5 . . ?
H26A C26 H26B 109.5 . . ?
H26A C26 H26C 109.5 . . ?
H26B C26 H26C 109.5 . . ?

loop_
_geom_bond_atom_site_label_1
_geom_bond_atom_site_label_2
_geom_bond_distance
_geom_bond_site_symmetry_2
_geom_bond_publ_flag
S1 C1 1.773(3) . ?
S1 C25 1.783(4) . ?
S2 C22 1.777(3) . ?
S2 C27 1.783(4) . ?
O2 C27 1.199(4) . ?
O1 C25 1.206(4) . ?
C4 C3 1.436(4) . ?
C4 C5 1.376(4) . ?
C4 C20 1.514(5) . ?
C15 C14 1.404(4) . ?
C15 C16 1.445(4) . ?
C15 C21 1.427(4) . ?
C8 C3 1.423(5) . ?
C8 C7 1.437(4) . ?
C8 C9 1.424(4) . ?
C6 H6 0.9500 . ?
C6 C5 1.387(5) . ?
C6 C7 1.389(4) . ?
C3 C2 1.415(4) . ?
C13 C14 1.443(4) . ?
C13 C18 1.373(4) . ?
C13 C12 1.505(5) . ?
C17 H17 0.9500 . ?
C17 C16 1.386(4) . ?
C17 C18 1.394(5) . ?
C14 C24 1.424(4) . ?
C16 C19 1.516(5) . ?
C5 H5 0.9500 . ?
C7 C11 1.507(5) . ?
C2 H2 0.9500 . ?
C2 C1 1.391(4) . ?
C10 H10 0.9500 . ?
C10 C1 1.387(5) . ?
C10 C9 1.383(4) . ?
C21 H21 0.9500 . ?
C21 C22 1.380(4) . ?
C23 H23 0.9500 . ?
C23 C22 1.391(5) . ?
C23 C24 1.380(4) . ?
C18 H18 0.9500 . ?
C9 H9 0.9500 . ?
C11 H11A 0.9900 . ?
C11 H11B 0.9900 . ?
C11 C12 1.567(4) . ?
C19 H19A 0.9900 . ?
C19 H19B 0.9900 . ?
C19 C20 1.554(4) . ?
C24 H24 0.9500 . ?
C20 H20A 0.9900 . ?
C20 H20B 0.9900 . ?
C12 H12A 0.9900 . ?
C12 H12B 0.9900 . ?
C25 C26 1.495(5) . ?
C27 C28 1.495(5) . ?
C28 H28A 0.9800 . ?
C28 H28B 0.9800 . ?
C28 H28C 0.9800 . ?
C26 H26A 0.9800 . ?
C26 H26B 0.9800 . ?
C26 H26C 0.9800 . ?

loop_
_geom_torsion_atom_site_label_1
_geom_torsion_atom_site_label_2
_geom_torsion_atom_site_label_3
_geom_torsion_atom_site_label_4
_geom_torsion
_geom_torsion_site_symmetry_1
_geom_torsion_site_symmetry_2
_geom_torsion_site_symmetry_3
_geom_torsion_site_symmetry_4
_geom_torsion_publ_flag
C4 C3 C2 C1 176.0(2) . . . . ?
C15 C14 C24 C23 -0.4(4) . . . . ?
C15 C16 C19 C20 -64.3(4) . . . . ?
C15 C21 C22 S2 178.1(2) . . . . ?
C15 C21 C22 C23 0.4(4) . . . . ?
C8 C3 C2 C1 -0.6(4) . . . . ?
C8 C7 C11 C12 67.4(4) . . . . ?
C6 C7 C11 C12 -99.7(3) . . . . ?
C3 C4 C5 C6 14.4(4) . . . . ?
C3 C4 C20 C19 -64.9(4) . . . . ?
C3 C8 C7 C6 15.1(4) . . . . ?
C3 C8 C7 C11 -152.6(3) . . . . ?
C3 C8 C9 C10 -1.1(4) . . . . ?
C3 C2 C1 S1 177.9(2) . . . . ?
C3 C2 C1 C10 0.3(4) . . . . ?
C13 C14 C24 C23 -176.6(3) . . . . ?
C17 C16 C19 C20 100.8(3) . . . . ?
C14 C15 C16 C17 -14.3(4) . . . . ?
C14 C15 C16 C19 151.5(3) . . . . ?
C14 C15 C21 C22 -0.4(4) . . . . ?
C14 C13 C18 C17 -14.8(4) . . . . ?
C14 C13 C12 C11 66.8(4) . . . . ?
C16 C15 C14 C13 0.1(4) . . . . ?
C16 C15 C14 C24 -176.1(2) . . . . ?
C16 C15 C21 C22 176.1(2) . . . . ?
C16 C17 C18 C13 0.1(4) . . . . ?
C16 C19 C20 C4 -18.3(4) . . . . ?
C5 C4 C3 C8 -14.8(4) . . . . ?
C5 C4 C3 C2 168.7(2) . . . . ?
C5 C4 C20 C19 101.1(3) . . . . ?
C5 C6 C7 C8 -16.3(4) . . . . ?
C5 C6 C7 C11 151.6(3) . . . . ?
C7 C8 C3 C4 0.1(4) . . . . ?
C7 C8 C3 C2 176.7(2) . . . . ?
C7 C8 C9 C10 -176.8(3) . . . . ?
C7 C6 C5 C4 1.4(4) . . . . ?
C7 C11 C12 C13 15.6(4) . . . . ?
C21 C15 C14 C13 176.6(2) . . . . ?
C21 C15 C14 C24 0.4(4) . . . . ?
C21 C15 C16 C17 169.2(2) . . . . ?
C21 C15 C16 C19 -25.0(4) . . . . ?
C22 S2 C27 O2 -3.3(4) . . . . ?
C22 S2 C27 C28 179.4(3) . . . . ?
C22 C23 C24 C14 0.4(4) . . . . ?
C1 S1 C25 O1 -3.2(4) . . . . ?
C1 S1 C25 C26 180.0(3) . . . . ?
C1 C10 C9 C8 0.9(4) . . . . ?
C18 C13 C14 C15 14.5(4) . . . . ?
C18 C13 C14 C24 -169.4(2) . . . . ?
C18 C13 C12 C11 -99.2(3) . . . . ?
C18 C17 C16 C15 14.6(4) . . . . ?
C18 C17 C16 C19 -151.3(3) . . . . ?
C9 C8 C3 C4 -175.7(2) . . . . ?
C9 C8 C3 C2 0.9(4) . . . . ?
C9 C8 C7 C6 -169.2(2) . . . . ?
C9 C8 C7 C11 23.1(4) . . . . ?
C9 C10 C1 S1 -178.1(2) . . . . ?
C9 C10 C1 C2 -0.5(4) . . . . ?
C24 C23 C22 S2 -178.1(2) . . . . ?
C24 C23 C22 C21 -0.4(4) . . . . ?
C20 C4 C3 C8 151.7(3) . . . . ?
C20 C4 C3 C2 -24.9(4) . . . . ?
C20 C4 C5 C6 -152.3(3) . . . . ?
C12 C13 C14 C15 -151.9(3) . . . . ?
C12 C13 C14 C24 24.2(4) . . . . ?
C12 C13 C18 C17 151.9(3) . . . . ?
C25 S1 C1 C2 66.0(3) . . . . ?
C25 S1 C1 C10 -116.4(3) . . . . ?
C27 S2 C22 C21 68.3(3) . . . . ?
C27 S2 C22 C23 -114.0(3) . . . . ?
